data_1556618
loop_
_publ_author_name
'Strassl, F.'
'Hoffmann, A.'
'Grimm-Lebsanft, B.'
'Rukser, D.'
'Biebl, F.'
'Tran, M.A.'
'Metz, F.'
'Rubhausen, M.'
'Herres-Pawlis, S.'

_publ_section_title
;
 Fluorescent Bis(guanidine) Copper Complexes as Precursors for
 Hydroxylation Catalysis
;
_journal_name_full Inorganics
_journal_page_first 114
_journal_paper_doi 10.3390/inorganics6040114
_journal_volume 6
_journal_year 2018
_chemical_formula_moiety 'C17 H26 Br Cu N6'
_chemical_formula_sum 'C17 H26 Br Cu N6'
_chemical_formula_weight 457.89
_space_group_IT_number 14
_space_group_name_Hall '-P 2ybc'
_space_group_name_H-M_alt 'P 1 21/c 1'
_symmetry_cell_setting monoclinic
_symmetry_space_group_name_H-M 'P 1 21/c 1'
_atom_sites_solution_hydrogens geom
_atom_sites_solution_primary direct
_atom_sites_solution_secondary difmap
_cell_angle_alpha 90.00
_cell_angle_beta 93.439(2)
_cell_angle_gamma 90.00
_cell_formula_units_Z 4
_cell_length_a 7.1936(10)
_cell_length_b 12.8127(17)
_cell_length_c 20.599(3)
_cell_measurement_reflns_used 2690
_cell_measurement_temperature 100(2)
_cell_measurement_theta_max 23.55
_cell_measurement_theta_min 2.54
_cell_volume 1895.2(5)
_computing_cell_refinement 'Bruker SAINT'
_computing_data_collection 'Bruker APEX'
_computing_data_reduction 'Bruker SAINT'
_computing_molecular_graphics 'Bruker SHELXTL'
_computing_publication_material 'Bruker SHELXTL and local programs'
_computing_structure_refinement 'SHELXL-97 (Sheldrick, 2008)'
_computing_structure_solution 'SHELXS-97 (Sheldrick, 2008)'
_diffrn_ambient_temperature 100(2)
_diffrn_measured_fraction_theta_full 1.000
_diffrn_measured_fraction_theta_max 1.000
_diffrn_measurement_device_type 'Bruker APEX CCD'
_diffrn_measurement_method '\w scans'
_diffrn_radiation_monochromator 'multi layer optics'
_diffrn_radiation_source microsource
_diffrn_radiation_type MoK\a
_diffrn_radiation_wavelength 0.71073
_diffrn_reflns_av_R_equivalents 0.0735
_diffrn_reflns_av_sigmaI/netI 0.0597
_diffrn_reflns_limit_h_max 9
_diffrn_reflns_limit_h_min -9
_diffrn_reflns_limit_k_max 16
_diffrn_reflns_limit_k_min -16
_diffrn_reflns_limit_l_max 27
_diffrn_reflns_limit_l_min -27
_diffrn_reflns_number 25339
_diffrn_reflns_theta_full 27.88
_diffrn_reflns_theta_max 27.88
_diffrn_reflns_theta_min 1.87
_exptl_absorpt_coefficient_mu 3.273
_exptl_absorpt_correction_T_max 0.4401
_exptl_absorpt_correction_T_min 0.3543
_exptl_absorpt_correction_type multi-scan
_exptl_absorpt_process_details 'SADABS-2008/1 - Bruker AXS area detector scaling and absorption correction'
_exptl_crystal_colour colourless
_exptl_crystal_density_diffrn 1.605
_exptl_crystal_density_meas ?
_exptl_crystal_density_method 'not measured'
_exptl_crystal_description block
_exptl_crystal_F_000 936
_exptl_crystal_size_max 0.40
_exptl_crystal_size_mid 0.32
_exptl_crystal_size_min 0.30
_refine_diff_density_max 0.494
_refine_diff_density_min -0.912
_refine_diff_density_rms 0.116
_refine_ls_extinction_method none
_refine_ls_goodness_of_fit_ref 1.045
_refine_ls_hydrogen_treatment constr
_refine_ls_matrix_type full
_refine_ls_number_parameters 230
_refine_ls_number_reflns 4516
_refine_ls_number_restraints 0
_refine_ls_restrained_S_all 1.045
_refine_ls_R_factor_all 0.0465
_refine_ls_R_factor_gt 0.0360
_refine_ls_shift/su_max 0.001
_refine_ls_shift/su_mean 0.000
_refine_ls_structure_factor_coef Fsqd
_refine_ls_weighting_details 'calc w=1/[\s^2^(Fo^2^)+(0.0188P)^2^+2.7485P] where P=(Fo^2^+2Fc^2^)/3'
_refine_ls_weighting_scheme calc
_refine_ls_wR_factor_gt 0.0857
_refine_ls_wR_factor_ref 0.0900
_reflns_number_gt 3822
_reflns_number_total 4516
_reflns_threshold_expression >2sigma(I)
_cod_data_source_file C2.cif
_cod_data_source_block a17_a25
_cod_depositor_comments
;
The following automatic conversions were performed:

data item '_exptl_crystal_density_meas' value 'not measured' was
changed to '?' -- the value is perceived as not measured.

Automatic conversion script
Id: cif_fix_values 6909 2019-04-08 15:41:33Z antanas 
;
_cod_original_cell_volume 1895.2(4)
_cod_original_sg_symbol_H-M P2(1)/c
_cod_database_code 1556618

loop_
_symmetry_equiv_pos_as_xyz
'x, y, z'
'-x, y+1/2, -z+1/2'
'-x, -y, -z'
'x, -y-1/2, z-1/2'

loop_
_atom_site_label
_atom_site_type_symbol
_atom_site_fract_x
_atom_site_fract_y
_atom_site_fract_z
_atom_site_U_iso_or_equiv
_atom_site_adp_type
_atom_site_occupancy
_atom_site_symmetry_multiplicity
_atom_site_calc_flag
_atom_site_refinement_flags
_atom_site_disorder_assembly
_atom_site_disorder_group
Br1 Br 0.09443(4) 0.73594(2) 0.044173(14) 0.01479(9) Uani 1 1 d . . .
Cu1 Cu 0.21286(4) 0.78683(3) -0.053608(16) 0.01092(10) Uani 1 1 d . . .
N1 N 0.3103(3) 1.05710(18) -0.02528(12) 0.0124(5) Uani 1 1 d . . .
C1 C 0.3753(4) 1.1646(2) -0.02351(15) 0.0170(6) Uani 1 1 d . . .
H1A H 0.4950 1.1711 0.0026 0.020 Uiso 1 1 calc R . .
H1B H 0.2825 1.2115 -0.0052 0.020 Uiso 1 1 calc R . .
N2 N 0.3079(3) 1.10192(19) -0.12969(12) 0.0145(5) Uani 1 1 d . . .
C2 C 0.3993(4) 1.1893(3) -0.09451(16) 0.0209(7) Uani 1 1 d . . .
H2A H 0.3388 1.2564 -0.1070 0.025 Uiso 1 1 calc R . .
H2B H 0.5329 1.1932 -0.1034 0.025 Uiso 1 1 calc R . .
N3 N 0.2002(3) 0.93077(18) -0.10061(11) 0.0105(5) Uani 1 1 d . . .
C3 C 0.2347(4) 1.0155(2) 0.03306(14) 0.0145(6) Uani 1 1 d . . .
H3A H 0.1895 0.9443 0.0247 0.022 Uiso 1 1 calc R . .
H3B H 0.1313 1.0596 0.0455 0.022 Uiso 1 1 calc R . .
H3C H 0.3321 1.0145 0.0684 0.022 Uiso 1 1 calc R . .
N4 N 0.3523(3) 0.71350(18) -0.12294(11) 0.0116(5) Uani 1 1 d . . .
C4 C 0.2664(4) 1.0242(2) -0.08684(13) 0.0099(5) Uani 1 1 d . . .
N5 N 0.4191(3) 0.54837(18) -0.07765(12) 0.0123(5) Uani 1 1 d . . .
C5 C 0.3676(5) 1.0848(3) -0.19525(15) 0.0242(7) Uani 1 1 d . . .
H5A H 0.2814 1.0365 -0.2184 0.036 Uiso 1 1 calc R . .
H5B H 0.4933 1.0549 -0.1928 0.036 Uiso 1 1 calc R . .
H5C H 0.3684 1.1514 -0.2186 0.036 Uiso 1 1 calc R . .
N6 N 0.6347(3) 0.61769(19) -0.14026(12) 0.0125(5) Uani 1 1 d . . .
C6 C 0.1196(4) 0.9095(2) -0.16401(13) 0.0110(5) Uani 1 1 d . . .
C7 C -0.0432(4) 0.9602(2) -0.18762(14) 0.0153(6) Uani 1 1 d . . .
H7 H -0.0982 1.0122 -0.1621 0.018 Uiso 1 1 calc R . .
C8 C -0.1242(4) 0.9344(3) -0.24836(14) 0.0191(6) Uani 1 1 d . . .
H8 H -0.2337 0.9696 -0.2644 0.023 Uiso 1 1 calc R . .
C9 C -0.0468(4) 0.8576(3) -0.28590(14) 0.0193(7) Uani 1 1 d . . .
H9 H -0.1034 0.8398 -0.3273 0.023 Uiso 1 1 calc R . .
C10 C 0.1143(4) 0.8071(2) -0.26233(14) 0.0157(6) Uani 1 1 d . . .
H10 H 0.1669 0.7542 -0.2878 0.019 Uiso 1 1 calc R . .
C11 C 0.2002(4) 0.8328(2) -0.20186(13) 0.0113(5) Uani 1 1 d . . .
C12 C 0.3823(4) 0.7844(2) -0.17796(14) 0.0131(6) Uani 1 1 d . . .
H12A H 0.4358 0.7448 -0.2137 0.016 Uiso 1 1 calc R . .
H12B H 0.4716 0.8398 -0.1638 0.016 Uiso 1 1 calc R . .
C13 C 0.4638(4) 0.6341(2) -0.11401(13) 0.0094(5) Uani 1 1 d . . .
C14 C 0.2240(4) 0.5234(2) -0.07051(15) 0.0152(6) Uani 1 1 d . . .
H14A H 0.2145 0.4548 -0.0498 0.023 Uiso 1 1 calc R . .
H14B H 0.1576 0.5220 -0.1135 0.023 Uiso 1 1 calc R . .
H14C H 0.1684 0.5765 -0.0434 0.023 Uiso 1 1 calc R . .
C15 C 0.7736(4) 0.7007(2) -0.14355(15) 0.0175(6) Uani 1 1 d . . .
H15A H 0.8806 0.6748 -0.1661 0.026 Uiso 1 1 calc R . .
H15B H 0.8149 0.7225 -0.0994 0.026 Uiso 1 1 calc R . .
H15C H 0.7184 0.7604 -0.1673 0.026 Uiso 1 1 calc R . .
C16 C 0.7123(4) 0.5191(2) -0.11367(15) 0.0171(6) Uani 1 1 d . . .
H16A H 0.7999 0.5317 -0.0756 0.020 Uiso 1 1 calc R . .
H16B H 0.7773 0.4798 -0.1469 0.020 Uiso 1 1 calc R . .
C17 C 0.5406(4) 0.4618(2) -0.09436(16) 0.0182(6) Uani 1 1 d . . .
H17A H 0.4843 0.4201 -0.1309 0.022 Uiso 1 1 calc R . .
H17B H 0.5688 0.4155 -0.0566 0.022 Uiso 1 1 calc R . .

loop_
_atom_site_aniso_label
_atom_site_aniso_U_11
_atom_site_aniso_U_22
_atom_site_aniso_U_33
_atom_site_aniso_U_23
_atom_site_aniso_U_13
_atom_site_aniso_U_12
Br1 0.01489(14) 0.01921(16) 0.01053(15) 0.00423(11) 0.00294(10) 0.00066(11)
Cu1 0.01066(17) 0.01550(18) 0.00655(17) 0.00138(13) 0.00009(12) 0.00002(12)
N1 0.0138(11) 0.0127(12) 0.0103(12) -0.0015(9) -0.0026(9) -0.0009(9)
C1 0.0157(14) 0.0149(15) 0.0196(16) -0.0036(12) -0.0040(11) -0.0024(11)
N2 0.0173(12) 0.0142(12) 0.0118(12) 0.0018(10) -0.0001(9) -0.0036(10)
C2 0.0224(15) 0.0183(16) 0.0210(17) 0.0044(13) -0.0059(13) -0.0047(12)
N3 0.0140(11) 0.0125(11) 0.0047(11) -0.0009(9) -0.0018(9) 0.0012(9)
C3 0.0143(13) 0.0209(15) 0.0079(13) -0.0017(11) -0.0016(10) 0.0022(11)
N4 0.0143(11) 0.0142(12) 0.0064(11) 0.0015(9) 0.0006(9) 0.0006(9)
C4 0.0073(12) 0.0140(13) 0.0082(13) 0.0002(10) -0.0012(10) 0.0040(10)
N5 0.0126(11) 0.0105(11) 0.0140(13) 0.0019(9) 0.0006(9) -0.0006(9)
C5 0.0288(17) 0.0293(18) 0.0151(16) 0.0030(13) 0.0079(13) -0.0090(14)
N6 0.0113(11) 0.0140(12) 0.0122(12) 0.0001(10) 0.0012(9) 0.0012(9)
C6 0.0140(13) 0.0131(14) 0.0059(13) 0.0024(10) 0.0010(10) -0.0007(10)
C7 0.0165(14) 0.0207(15) 0.0089(14) 0.0038(11) 0.0016(11) 0.0041(11)
C8 0.0153(14) 0.0294(18) 0.0121(15) 0.0062(13) -0.0032(11) 0.0004(12)
C9 0.0241(15) 0.0251(17) 0.0077(14) 0.0017(12) -0.0069(12) -0.0083(13)
C10 0.0240(15) 0.0157(14) 0.0072(14) -0.0009(11) 0.0007(11) -0.0039(12)
C11 0.0161(13) 0.0102(13) 0.0077(13) 0.0010(10) 0.0032(10) -0.0026(10)
C12 0.0171(14) 0.0139(14) 0.0086(14) -0.0013(11) 0.0039(11) 0.0003(11)
C13 0.0105(12) 0.0120(13) 0.0053(12) -0.0022(10) -0.0011(10) -0.0033(10)
C14 0.0159(14) 0.0148(14) 0.0148(15) 0.0010(11) 0.0017(11) -0.0050(11)
C15 0.0137(13) 0.0224(16) 0.0165(15) 0.0003(12) 0.0024(11) -0.0032(11)
C16 0.0151(14) 0.0178(15) 0.0182(16) 0.0016(12) 0.0004(12) 0.0056(11)
C17 0.0202(15) 0.0139(15) 0.0200(16) 0.0005(12) -0.0015(12) 0.0039(11)

loop_
_atom_type_symbol
_atom_type_description
_atom_type_scat_dispersion_real
_atom_type_scat_dispersion_imag
_atom_type_scat_source
C C 0.0033 0.0016 'International Tables Vol C Tables 4.2.6.8 and 6.1.1.4'
H H 0.0000 0.0000 'International Tables Vol C Tables 4.2.6.8 and 6.1.1.4'
N N 0.0061 0.0033 'International Tables Vol C Tables 4.2.6.8 and 6.1.1.4'
Cu Cu 0.3201 1.2651 'International Tables Vol C Tables 4.2.6.8 and 6.1.1.4'
Br Br -0.2901 2.4595 'International Tables Vol C Tables 4.2.6.8 and 6.1.1.4'

loop_
_geom_angle_atom_site_label_1
_geom_angle_atom_site_label_2
_geom_angle_atom_site_label_3
_geom_angle
_geom_angle_site_symmetry_1
_geom_angle_site_symmetry_3
N4 Cu1 N3 95.32(9) . .
N4 Cu1 Br1 134.67(7) . .
N3 Cu1 Br1 129.99(7) . .
C4 N1 C3 125.7(2) . .
C4 N1 C1 112.0(2) . .
C3 N1 C1 117.6(2) . .
N1 C1 C2 103.2(2) . .
N1 C1 H1A 111.1 . .
C2 C1 H1A 111.1 . .
N1 C1 H1B 111.1 . .
C2 C1 H1B 111.1 . .
H1A C1 H1B 109.1 . .
C4 N2 C5 124.9(3) . .
C4 N2 C2 110.1(2) . .
C5 N2 C2 115.1(2) . .
N2 C2 C1 104.1(2) . .
N2 C2 H2A 110.9 . .
C1 C2 H2A 110.9 . .
N2 C2 H2B 110.9 . .
C1 C2 H2B 110.9 . .
H2A C2 H2B 109.0 . .
C4 N3 C6 119.7(2) . .
C4 N3 Cu1 134.58(19) . .
C6 N3 Cu1 105.13(17) . .
N1 C3 H3A 109.5 . .
N1 C3 H3B 109.5 . .
H3A C3 H3B 109.5 . .
N1 C3 H3C 109.5 . .
H3A C3 H3C 109.5 . .
H3B C3 H3C 109.5 . .
C13 N4 C12 118.1(2) . .
C13 N4 Cu1 126.17(19) . .
C12 N4 Cu1 110.93(17) . .
N3 C4 N1 123.1(3) . .
N3 C4 N2 127.7(3) . .
N1 C4 N2 109.1(2) . .
C13 N5 C14 119.2(2) . .
C13 N5 C17 108.3(2) . .
C14 N5 C17 116.7(2) . .
N2 C5 H5A 109.5 . .
N2 C5 H5B 109.5 . .
H5A C5 H5B 109.5 . .
N2 C5 H5C 109.5 . .
H5A C5 H5C 109.5 . .
H5B C5 H5C 109.5 . .
C13 N6 C15 122.0(2) . .
C13 N6 C16 108.0(2) . .
C15 N6 C16 113.3(2) . .
C7 C6 C11 119.8(3) . .
C7 C6 N3 121.1(3) . .
C11 C6 N3 119.0(2) . .
C8 C7 C6 120.0(3) . .
C8 C7 H7 120.0 . .
C6 C7 H7 120.0 . .
C9 C8 C7 120.7(3) . .
C9 C8 H8 119.7 . .
C7 C8 H8 119.7 . .
C8 C9 C10 119.3(3) . .
C8 C9 H9 120.4 . .
C10 C9 H9 120.4 . .
C9 C10 C11 121.2(3) . .
C9 C10 H10 119.4 . .
C11 C10 H10 119.4 . .
C10 C11 C6 119.1(3) . .
C10 C11 C12 121.6(3) . .
C6 C11 C12 119.2(2) . .
N4 C12 C11 109.8(2) . .
N4 C12 H12A 109.7 . .
C11 C12 H12A 109.7 . .
N4 C12 H12B 109.7 . .
C11 C12 H12B 109.7 . .
H12A C12 H12B 108.2 . .
N4 C13 N5 122.5(2) . .
N4 C13 N6 128.0(3) . .
N5 C13 N6 109.3(2) . .
N5 C14 H14A 109.5 . .
N5 C14 H14B 109.5 . .
H14A C14 H14B 109.5 . .
N5 C14 H14C 109.5 . .
H14A C14 H14C 109.5 . .
H14B C14 H14C 109.5 . .
N6 C15 H15A 109.5 . .
N6 C15 H15B 109.5 . .
H15A C15 H15B 109.5 . .
N6 C15 H15C 109.5 . .
H15A C15 H15C 109.5 . .
H15B C15 H15C 109.5 . .
N6 C16 C17 102.5(2) . .
N6 C16 H16A 111.3 . .
C17 C16 H16A 111.3 . .
N6 C16 H16B 111.3 . .
C17 C16 H16B 111.3 . .
H16A C16 H16B 109.2 . .
N5 C17 C16 101.7(2) . .
N5 C17 H17A 111.4 . .
C16 C17 H17A 111.4 . .
N5 C17 H17B 111.4 . .
C16 C17 H17B 111.4 . .
H17A C17 H17B 109.3 . .

loop_
_geom_bond_atom_site_label_1
_geom_bond_atom_site_label_2
_geom_bond_distance
_geom_bond_site_symmetry_2
Br1 Cu1 2.3267(5) .
Cu1 N4 2.025(2) .
Cu1 N3 2.082(2) .
N1 C4 1.356(4) .
N1 C3 1.450(4) .
N1 C1 1.455(4) .
C1 C2 1.516(4) .
C1 H1A 0.9900 .
C1 H1B 0.9900 .
N2 C4 1.375(4) .
N2 C5 1.458(4) .
N2 C2 1.468(4) .
C2 H2A 0.9900 .
C2 H2B 0.9900 .
N3 C4 1.313(4) .
N3 C6 1.423(3) .
C3 H3A 0.9800 .
C3 H3B 0.9800 .
C3 H3C 0.9800 .
N4 C13 1.301(4) .
N4 C12 1.478(4) .
N5 C13 1.379(4) .
N5 C14 1.456(3) .
N5 C17 1.466(4) .
C5 H5A 0.9800 .
C5 H5B 0.9800 .
C5 H5C 0.9800 .
N6 C13 1.389(3) .
N6 C15 1.464(4) .
N6 C16 1.474(4) .
C6 C7 1.400(4) .
C6 C11 1.402(4) .
C7 C8 1.388(4) .
C7 H7 0.9500 .
C8 C9 1.388(5) .
C8 H8 0.9500 .
C9 C10 1.389(4) .
C9 H9 0.9500 .
C10 C11 1.396(4) .
C10 H10 0.9500 .
C11 C12 1.506(4) .
C12 H12A 0.9900 .
C12 H12B 0.9900 .
C14 H14A 0.9800 .
C14 H14B 0.9800 .
C14 H14C 0.9800 .
C15 H15A 0.9800 .
C15 H15B 0.9800 .
C15 H15C 0.9800 .
C16 C17 1.511(4) .
C16 H16A 0.9900 .
C16 H16B 0.9900 .
C17 H17A 0.9900 .
C17 H17B 0.9900 .

loop_
_geom_torsion_atom_site_label_1
_geom_torsion_atom_site_label_2
_geom_torsion_atom_site_label_3
_geom_torsion_atom_site_label_4
_geom_torsion
_geom_torsion_site_symmetry_1
_geom_torsion_site_symmetry_2
_geom_torsion_site_symmetry_3
_geom_torsion_site_symmetry_4
C4 N1 C1 C2 -9.8(3) . . . .
C3 N1 C1 C2 -166.9(2) . . . .
C4 N2 C2 C1 -10.6(3) . . . .
C5 N2 C2 C1 -158.2(3) . . . .
N1 C1 C2 N2 11.7(3) . . . .
N4 Cu1 N3 C4 -117.0(3) . . . .
Br1 Cu1 N3 C4 64.4(3) . . . .
N4 Cu1 N3 C6 53.76(18) . . . .
Br1 Cu1 N3 C6 -124.85(15) . . . .
N3 Cu1 N4 C13 152.4(2) . . . .
Br1 Cu1 N4 C13 -29.1(3) . . . .
N3 Cu1 N4 C12 -2.33(19) . . . .
Br1 Cu1 N4 C12 176.18(13) . . . .
C6 N3 C4 N1 166.2(2) . . . .
Cu1 N3 C4 N1 -24.1(4) . . . .
C6 N3 C4 N2 -15.9(4) . . . .
Cu1 N3 C4 N2 153.7(2) . . . .
C3 N1 C4 N3 -23.4(4) . . . .
C1 N1 C4 N3 -178.3(2) . . . .
C3 N1 C4 N2 158.4(2) . . . .
C1 N1 C4 N2 3.5(3) . . . .
C5 N2 C4 N3 -29.6(4) . . . .
C2 N2 C4 N3 -173.3(3) . . . .
C5 N2 C4 N1 148.5(3) . . . .
C2 N2 C4 N1 4.8(3) . . . .
C4 N3 C6 C7 -64.7(4) . . . .
Cu1 N3 C6 C7 122.9(2) . . . .
C4 N3 C6 C11 118.5(3) . . . .
Cu1 N3 C6 C11 -53.9(3) . . . .
C11 C6 C7 C8 0.0(4) . . . .
N3 C6 C7 C8 -176.9(3) . . . .
C6 C7 C8 C9 0.8(5) . . . .
C7 C8 C9 C10 -0.6(5) . . . .
C8 C9 C10 C11 -0.5(5) . . . .
C9 C10 C11 C6 1.3(4) . . . .
C9 C10 C11 C12 -175.4(3) . . . .
C7 C6 C11 C10 -1.0(4) . . . .
N3 C6 C11 C10 175.9(3) . . . .
C7 C6 C11 C12 175.7(3) . . . .
N3 C6 C11 C12 -7.4(4) . . . .
C13 N4 C12 C11 150.9(2) . . . .
Cu1 N4 C12 C11 -52.1(3) . . . .
C10 C11 C12 N4 -110.8(3) . . . .
C6 C11 C12 N4 72.6(3) . . . .
C12 N4 C13 N5 -160.8(2) . . . .
Cu1 N4 C13 N5 46.1(4) . . . .
C12 N4 C13 N6 15.6(4) . . . .
Cu1 N4 C13 N6 -137.5(2) . . . .
C14 N5 C13 N4 25.2(4) . . . .
C17 N5 C13 N4 161.8(3) . . . .
C14 N5 C13 N6 -151.8(2) . . . .
C17 N5 C13 N6 -15.2(3) . . . .
C15 N6 C13 N4 43.4(4) . . . .
C16 N6 C13 N4 177.5(3) . . . .
C15 N6 C13 N5 -139.8(3) . . . .
C16 N6 C13 N5 -5.7(3) . . . .
C13 N6 C16 C17 23.2(3) . . . .
C15 N6 C16 C17 161.6(2) . . . .
C13 N5 C17 C16 28.8(3) . . . .
C14 N5 C17 C16 166.6(2) . . . .
N6 C16 C17 N5 -30.5(3) . . . .
